data_7005313
loop_
_publ_author_name
'Ismayilov, Rayyat Huseyn'
'Wang, Wen-Zhen'
'Lee, Gene-Hsiang'
'Wang, Rui-Ren'
'Liu, Isiah Po-Chun'
'Yeh, Chen-Yu'
'Peng, Shie-Ming'

_publ_section_title
;
 New versatile ligand family, pyrazine-modulated
 oligo-alpha-pyridylamino ligands, from coordination polymer to
 extended metal atom chains.
;
_journal_issue 27
_journal_name_full 'Dalton transactions (Cambridge, England : 2003)'
_journal_page_first 2898
_journal_page_last 2907
_journal_paper_doi 10.1039/b700533d
_journal_year 2007
_chemical_formula_sum 'C34 H25 N22 Ni3 O0.5 S2'
_chemical_formula_weight 990.01
_chemical_name_systematic
;
?
;
_space_group_IT_number 61
_symmetry_cell_setting orthorhombic
_symmetry_space_group_name_Hall '-P 2ac 2ab'
_symmetry_space_group_name_H-M 'P b c a'
_atom_sites_solution_hydrogens geom
_atom_sites_solution_primary direct
_atom_sites_solution_secondary difmap
_audit_creation_method SHELXL-97
_cell_angle_alpha 90.00
_cell_angle_beta 90.00
_cell_angle_gamma 90.00
_cell_formula_units_Z 8
_cell_length_a 18.4859(3)
_cell_length_b 16.6988(3)
_cell_length_c 25.1757(4)
_cell_measurement_reflns_used all
_cell_measurement_temperature 150(2)
_cell_measurement_theta_max 27.50
_cell_measurement_theta_min 1.62
_cell_volume 7771.5(2)
_computing_cell_refinement DENZO-SMN
_computing_data_collection 'NONIUS COLLECT'
_computing_data_reduction DENZO-SMN
_computing_molecular_graphics SHELXTL
_computing_publication_material SHELXTL
_computing_structure_refinement 'SHELXL-97 (Sheldrick, 1997)'
_computing_structure_solution 'SHELXS-97 (Sheldrick, 1990)'
_diffrn_ambient_temperature 150(2)
_diffrn_measured_fraction_theta_full 1.000
_diffrn_measured_fraction_theta_max 1.000
_diffrn_measurement_device_type 'NONIUS KappaCCD'
_diffrn_measurement_method '\w scans'
_diffrn_radiation_monochromator graphite
_diffrn_radiation_source 'fine-focus sealed tube'
_diffrn_radiation_type MoK\a
_diffrn_radiation_wavelength 0.71073
_diffrn_reflns_av_R_equivalents 0.0870
_diffrn_reflns_av_sigmaI/netI 0.0813
_diffrn_reflns_limit_h_max 24
_diffrn_reflns_limit_h_min -23
_diffrn_reflns_limit_k_max 21
_diffrn_reflns_limit_k_min -20
_diffrn_reflns_limit_l_max 32
_diffrn_reflns_limit_l_min -32
_diffrn_reflns_number 61025
_diffrn_reflns_theta_full 27.50
_diffrn_reflns_theta_max 27.50
_diffrn_reflns_theta_min 1.62
_exptl_absorpt_coefficient_mu 1.609
_exptl_absorpt_correction_T_max 0.871
_exptl_absorpt_correction_T_min 0.755
_exptl_absorpt_correction_type multi-scan
_exptl_crystal_colour 'dark purple'
_exptl_crystal_density_diffrn 1.692
_exptl_crystal_density_method 'not measured'
_exptl_crystal_description plate
_exptl_crystal_F_000 4024
_exptl_crystal_size_max 0.20
_exptl_crystal_size_mid 0.14
_exptl_crystal_size_min 0.08
_refine_diff_density_max 1.196
_refine_diff_density_min -1.456
_refine_diff_density_rms 0.422
_refine_ls_extinction_coef 0.0039(3)
_refine_ls_extinction_expression Fc^*^=kFc[1+0.001xFc^2^\l^3^/sin(2\q)]^-1/4^
_refine_ls_extinction_method SHELXL
_refine_ls_goodness_of_fit_ref 1.076
_refine_ls_hydrogen_treatment constr
_refine_ls_matrix_type full
_refine_ls_number_parameters 560
_refine_ls_number_reflns 8917
_refine_ls_number_restraints 0
_refine_ls_restrained_S_all 1.076
_refine_ls_R_factor_all 0.1210
_refine_ls_R_factor_gt 0.0586
_refine_ls_shift/su_max 0.008
_refine_ls_shift/su_mean 0.001
_refine_ls_structure_factor_coef Fsqd
_refine_ls_weighting_details 'calc w=1/[\s^2^(Fo^2^)+(0.0993P)^2^+0.0000P] where P=(Fo^2^+2Fc^2^)/3'
_refine_ls_weighting_scheme calc
_refine_ls_wR_factor_gt 0.1470
_refine_ls_wR_factor_ref 0.1808
_reflns_number_gt 5376
_reflns_number_total 8917
_reflns_threshold_expression >2sigma(I)
_cod_data_source_file b700533d.txt
_cod_data_source_block ic10193
_cod_depositor_comments
;
The following automatic conversions were performed:
'_symmetry_cell_setting' value 'Orthorhombic' changed to 'orthorhombic'
according to '/home/saulius/struct/CIF-dictionaries/cif_core.dic'
dictionary named 'cif_core.dic' version 2.4.1 from 2010-06-29.

Automatic conversion script
Id: cif_fix_enum 1527 2010-12-29 10:47:43Z saulius 
;
_cod_original_sg_symbol_H-M Pbca
_cod_original_formula_sum 'C34 H25 N22 Ni3 O0.50 S2'
_cod_database_code 7005313

loop_
_symmetry_equiv_pos_as_xyz
'x, y, z'
'-x+1/2, -y, z+1/2'
'-x, y+1/2, -z+1/2'
'x+1/2, -y+1/2, -z'
'-x, -y, -z'
'x-1/2, y, -z-1/2'
'x, -y-1/2, z-1/2'
'-x-1/2, y-1/2, z'

loop_
_atom_site_label
_atom_site_type_symbol
_atom_site_fract_x
_atom_site_fract_y
_atom_site_fract_z
_atom_site_U_iso_or_equiv
_atom_site_adp_type
_atom_site_occupancy
_atom_site_symmetry_multiplicity
_atom_site_calc_flag
_atom_site_refinement_flags
_atom_site_disorder_assembly
_atom_site_disorder_group
Ni1 Ni 0.40478(3) 0.21230(3) 0.05063(2) 0.02841(19) Uani 1 1 d . . .
Ni2 Ni 0.48525(3) 0.25577(3) 0.12183(2) 0.02645(19) Uani 1 1 d . . .
Ni3 Ni 0.56421(3) 0.29911(4) 0.19407(2) 0.0302(2) Uani 1 1 d . . .
S1 S 0.26454(7) 0.08141(8) -0.08008(5) 0.0406(3) Uani 1 1 d . . .
S2 S 0.66891(10) 0.4132(3) 0.34569(10) 0.0669(13) Uani 0.889(10) 1 d P . .
S2' S 0.6774(11) 0.3651(17) 0.3599(8) 0.063(6) Uiso 0.111(10) 1 d P . .
N1 N 0.4864(2) 0.2569(2) 0.00222(16) 0.0309(9) Uani 1 1 d . . .
N2 N 0.5311(2) 0.3277(2) 0.07476(16) 0.0331(10) Uani 1 1 d . . .
N3 N 0.5767(2) 0.4001(2) 0.14676(17) 0.0335(10) Uani 1 1 d . . .
N4 N 0.5950(3) 0.3184(3) -0.0631(2) 0.0583(14) Uani 1 1 d . . .
N5 N 0.5838(3) 0.5393(3) 0.0851(2) 0.0535(13) Uani 1 1 d . . .
N6 N 0.4605(2) 0.1048(2) 0.06227(15) 0.0307(9) Uani 1 1 d . . .
N7 N 0.5524(2) 0.1748(2) 0.10270(15) 0.0302(9) Uani 1 1 d . . .
N8 N 0.6430(2) 0.2423(2) 0.14978(16) 0.0314(9) Uani 1 1 d . . .
N9 N 0.5263(2) -0.0417(2) 0.08455(17) 0.0382(10) Uani 1 1 d . . .
N10 N 0.7507(2) 0.1623(3) 0.09397(18) 0.0440(11) Uani 1 1 d . . .
N11 N 0.3381(2) 0.1795(2) 0.11357(15) 0.0293(9) Uani 1 1 d . . .
N12 N 0.4390(2) 0.1832(2) 0.16846(15) 0.0305(9) Uani 1 1 d . . .
N13 N 0.5393(2) 0.1866(2) 0.22330(15) 0.0314(9) Uani 1 1 d . . .
N14 N 0.2496(2) 0.1361(3) 0.19818(17) 0.0435(11) Uani 1 1 d . . .
N15 N 0.5141(3) 0.0307(3) 0.25722(19) 0.0503(12) Uani 1 1 d . . .
N16 N 0.3666(2) 0.3281(2) 0.05798(15) 0.0281(9) Uani 1 1 d . . .
N17 N 0.4176(2) 0.3357(2) 0.14098(15) 0.0298(9) Uani 1 1 d . . .
N18 N 0.4671(2) 0.3398(2) 0.22624(15) 0.0299(9) Uani 1 1 d . . .
N19 N 0.3137(2) 0.4848(2) 0.06491(18) 0.0427(11) Uani 1 1 d . . .
N20 N 0.3339(2) 0.3849(3) 0.26932(16) 0.0377(10) Uani 1 1 d . . .
N21 N 0.3405(2) 0.1745(2) -0.00704(16) 0.0357(10) Uani 1 1 d . . .
N22 N 0.6252(2) 0.3338(3) 0.25444(18) 0.0415(11) Uani 1 1 d . . .
C1 C 0.4920(3) 0.2367(3) -0.0496(2) 0.0432(14) Uani 1 1 d . . .
H1A H 0.4581 0.2001 -0.0643 0.052 Uiso 1 1 calc R . .
C2 C 0.5445(3) 0.2673(4) -0.0813(2) 0.0557(16) Uani 1 1 d . . .
H2A H 0.5457 0.2520 -0.1176 0.067 Uiso 1 1 calc R . .
C3 C 0.5912(3) 0.3383(3) -0.0122(2) 0.0514(15) Uani 1 1 d . . .
H3A H 0.6269 0.3732 0.0019 0.062 Uiso 1 1 calc R . .
C4 C 0.5365(3) 0.3099(3) 0.0218(2) 0.0358(12) Uani 1 1 d . . .
C5 C 0.5567(3) 0.4002(3) 0.0952(2) 0.0354(12) Uani 1 1 d . . .
C6 C 0.5579(3) 0.4720(3) 0.0663(2) 0.0424(13) Uani 1 1 d . . .
H6A H 0.5391 0.4717 0.0312 0.051 Uiso 1 1 calc R . .
C7 C 0.6089(4) 0.5363(3) 0.1344(3) 0.0566(17) Uani 1 1 d . . .
H7A H 0.6308 0.5828 0.1490 0.068 Uiso 1 1 calc R . .
C8 C 0.6045(3) 0.4681(3) 0.1652(2) 0.0429(13) Uani 1 1 d . . .
H8A H 0.6218 0.4697 0.2007 0.051 Uiso 1 1 calc R . .
C9 C 0.4288(3) 0.0350(3) 0.0488(2) 0.0365(12) Uani 1 1 d . . .
H9A H 0.3831 0.0358 0.0316 0.044 Uiso 1 1 calc R . .
C10 C 0.4612(3) -0.0374(3) 0.0596(2) 0.0408(13) Uani 1 1 d . . .
H10A H 0.4375 -0.0855 0.0493 0.049 Uiso 1 1 calc R . .
C11 C 0.5567(3) 0.0271(3) 0.0977(2) 0.0361(12) Uani 1 1 d . . .
H11A H 0.6019 0.0261 0.1156 0.043 Uiso 1 1 calc R . .
C12 C 0.5248(2) 0.1023(3) 0.08626(19) 0.0308(11) Uani 1 1 d . . .
C13 C 0.6258(3) 0.1870(3) 0.1127(2) 0.0368(12) Uani 1 1 d . . .
C14 C 0.6817(3) 0.1491(3) 0.0848(2) 0.0412(13) Uani 1 1 d . . .
H14A H 0.6690 0.1118 0.0578 0.049 Uiso 1 1 calc R . .
C15 C 0.7661(3) 0.2158(3) 0.1315(2) 0.0389(13) Uani 1 1 d . . .
H15A H 0.8153 0.2260 0.1401 0.047 Uiso 1 1 calc R . .
C16 C 0.7132(3) 0.2562(3) 0.1580(2) 0.0399(13) Uani 1 1 d . . .
H16A H 0.7268 0.2958 0.1832 0.048 Uiso 1 1 calc R . .
C17 C 0.2663(3) 0.1684(3) 0.1075(2) 0.0371(12) Uani 1 1 d . . .
H17A H 0.2451 0.1758 0.0735 0.044 Uiso 1 1 calc R . .
C18 C 0.2236(3) 0.1469(3) 0.1490(2) 0.0383(12) Uani 1 1 d . . .
H18A H 0.1734 0.1391 0.1429 0.046 Uiso 1 1 calc R . .
C19 C 0.3193(3) 0.1481(3) 0.2046(2) 0.0382(12) Uani 1 1 d . . .
H19A H 0.3390 0.1428 0.2393 0.046 Uiso 1 1 calc R . .
C20 C 0.3657(2) 0.1681(3) 0.16306(19) 0.0309(11) Uani 1 1 d . . .
C21 C 0.4810(3) 0.1454(3) 0.20631(18) 0.0314(11) Uani 1 1 d . . .
C22 C 0.4699(3) 0.0664(3) 0.2238(2) 0.0385(12) Uani 1 1 d . . .
H22A H 0.4290 0.0378 0.2110 0.046 Uiso 1 1 calc R . .
C23 C 0.5702(3) 0.0728(3) 0.2725(2) 0.0567(17) Uani 1 1 d . . .
H23A H 0.6031 0.0489 0.2968 0.068 Uiso 1 1 calc R . .
C24 C 0.5842(3) 0.1476(3) 0.2560(2) 0.0492(15) Uani 1 1 d . . .
H24A H 0.6270 0.1736 0.2678 0.059 Uiso 1 1 calc R . .
C25 C 0.3305(3) 0.3638(3) 0.0176(2) 0.0382(12) Uani 1 1 d . . .
H25A H 0.3235 0.3350 -0.0145 0.046 Uiso 1 1 calc R . .
C26 C 0.3040(3) 0.4394(3) 0.0216(2) 0.0438(14) Uani 1 1 d . . .
H26A H 0.2776 0.4610 -0.0075 0.053 Uiso 1 1 calc R . .
C27 C 0.3506(3) 0.4503(3) 0.1042(2) 0.0444(14) Uani 1 1 d . . .
H27A H 0.3598 0.4807 0.1354 0.053 Uiso 1 1 calc R . .
C28 C 0.3769(3) 0.3711(3) 0.10191(19) 0.0328(11) Uani 1 1 d . . .
C29 C 0.4088(3) 0.3524(3) 0.1943(2) 0.0354(12) Uani 1 1 d . . .
C30 C 0.3428(3) 0.3744(3) 0.2184(2) 0.0399(13) Uani 1 1 d . . .
H30A H 0.3021 0.3819 0.1960 0.048 Uiso 1 1 calc R . .
C31 C 0.3927(3) 0.3725(3) 0.3001(2) 0.0391(12) Uani 1 1 d . . .
H31A H 0.3890 0.3794 0.3375 0.047 Uiso 1 1 calc R . .
C32 C 0.4577(3) 0.3502(3) 0.27836(19) 0.0354(12) Uani 1 1 d . . .
H32A H 0.4977 0.3419 0.3014 0.042 Uiso 1 1 calc R . .
C33 C 0.3075(3) 0.1356(3) -0.03758(19) 0.0326(11) Uani 1 1 d . . .
C34 C 0.6433(3) 0.3647(3) 0.2932(2) 0.0397(13) Uani 1 1 d . . .
O1 O 0.2264(5) 0.0480(6) 0.3002(4) 0.083(3) Uiso 0.50 1 d P . .
H1 H 0.2482 0.0619 0.2738 0.125 Uiso 0.50 1 d PR . .
H1' H 0.2097 0.0928 0.3190 0.125 Uiso 0.50 1 d PR . .

loop_
_atom_site_aniso_label
_atom_site_aniso_U_11
_atom_site_aniso_U_22
_atom_site_aniso_U_33
_atom_site_aniso_U_23
_atom_site_aniso_U_13
_atom_site_aniso_U_12
Ni1 0.0260(4) 0.0313(4) 0.0279(4) -0.0003(3) -0.0009(3) -0.0009(3)
Ni2 0.0222(3) 0.0270(3) 0.0302(4) 0.0008(3) 0.0002(3) -0.0005(2)
Ni3 0.0228(4) 0.0313(4) 0.0363(4) -0.0013(3) -0.0026(3) -0.0006(3)
S1 0.0416(8) 0.0389(7) 0.0415(8) -0.0006(6) -0.0077(6) -0.0082(6)
S2 0.0424(11) 0.101(3) 0.0569(15) -0.0369(16) -0.0077(9) 0.0085(11)
N1 0.031(2) 0.030(2) 0.033(2) 0.0001(18) 0.0038(18) 0.0011(18)
N2 0.029(2) 0.034(2) 0.037(2) 0.0002(19) -0.0011(18) -0.0047(18)
N3 0.026(2) 0.030(2) 0.044(3) -0.002(2) 0.0035(19) -0.0038(18)
N4 0.063(4) 0.062(3) 0.050(3) -0.010(3) 0.023(3) -0.018(3)
N5 0.067(3) 0.034(3) 0.059(3) 0.004(2) 0.014(3) -0.008(2)
N6 0.031(2) 0.030(2) 0.031(2) -0.0071(18) 0.0013(18) -0.0012(18)
N7 0.025(2) 0.030(2) 0.036(2) -0.0015(18) -0.0022(18) 0.0019(17)
N8 0.022(2) 0.034(2) 0.039(2) -0.001(2) -0.0007(18) -0.0021(17)
N9 0.037(3) 0.035(2) 0.043(3) -0.001(2) 0.002(2) 0.003(2)
N10 0.029(2) 0.053(3) 0.050(3) 0.005(2) 0.002(2) 0.004(2)
N11 0.028(2) 0.029(2) 0.031(2) 0.0000(18) -0.0008(17) -0.0004(17)
N12 0.027(2) 0.032(2) 0.032(2) 0.0032(18) -0.0001(18) -0.0042(18)
N13 0.026(2) 0.035(2) 0.032(2) 0.0040(19) -0.0046(18) -0.0002(18)
N14 0.027(2) 0.058(3) 0.046(3) 0.009(2) 0.004(2) -0.003(2)
N15 0.055(3) 0.042(3) 0.054(3) 0.014(2) -0.007(3) 0.002(2)
N16 0.025(2) 0.031(2) 0.028(2) 0.0027(18) -0.0011(17) 0.0009(17)
N17 0.029(2) 0.032(2) 0.028(2) -0.0017(18) -0.0041(17) 0.0047(18)
N18 0.027(2) 0.028(2) 0.035(2) -0.0018(18) -0.0011(18) -0.0002(17)
N19 0.052(3) 0.036(2) 0.040(3) 0.005(2) -0.003(2) 0.006(2)
N20 0.033(2) 0.046(2) 0.034(2) -0.005(2) 0.0022(19) 0.006(2)
N21 0.038(2) 0.038(2) 0.030(2) 0.001(2) -0.003(2) 0.001(2)
N22 0.031(2) 0.044(3) 0.049(3) -0.002(2) -0.007(2) -0.002(2)
C1 0.048(4) 0.041(3) 0.040(3) -0.005(3) 0.002(3) -0.005(3)
C2 0.061(4) 0.068(4) 0.038(3) -0.010(3) 0.019(3) -0.017(3)
C3 0.047(3) 0.054(4) 0.053(4) -0.012(3) 0.017(3) -0.012(3)
C4 0.035(3) 0.037(3) 0.036(3) 0.003(2) 0.006(2) 0.001(2)
C5 0.026(3) 0.033(3) 0.048(3) -0.001(2) 0.002(2) -0.002(2)
C6 0.044(3) 0.039(3) 0.045(3) 0.009(3) -0.001(3) -0.003(3)
C7 0.072(4) 0.038(3) 0.060(4) -0.009(3) 0.017(3) -0.023(3)
C8 0.041(3) 0.037(3) 0.051(3) -0.011(3) 0.005(3) -0.007(3)
C9 0.037(3) 0.036(3) 0.037(3) -0.001(2) 0.000(2) 0.000(2)
C10 0.043(3) 0.034(3) 0.046(3) -0.005(2) 0.006(3) -0.004(3)
C11 0.029(3) 0.036(3) 0.044(3) 0.002(2) 0.000(2) 0.005(2)
C12 0.027(3) 0.034(3) 0.030(3) -0.002(2) 0.003(2) 0.000(2)
C13 0.030(3) 0.039(3) 0.042(3) 0.005(2) 0.002(2) 0.007(2)
C14 0.035(3) 0.047(3) 0.041(3) -0.001(3) 0.004(2) 0.006(3)
C15 0.019(3) 0.041(3) 0.056(3) 0.003(3) 0.001(2) 0.001(2)
C16 0.027(3) 0.040(3) 0.053(3) -0.002(3) -0.005(2) -0.004(2)
C17 0.026(3) 0.045(3) 0.040(3) 0.002(2) -0.005(2) -0.001(2)
C18 0.021(3) 0.055(3) 0.038(3) 0.000(3) -0.003(2) -0.002(2)
C19 0.033(3) 0.052(3) 0.029(3) 0.003(2) 0.000(2) -0.003(3)
C20 0.026(3) 0.031(3) 0.036(3) 0.002(2) -0.005(2) -0.002(2)
C21 0.027(3) 0.039(3) 0.028(3) 0.005(2) -0.001(2) -0.001(2)
C22 0.043(3) 0.034(3) 0.039(3) 0.005(2) -0.004(2) -0.004(2)
C23 0.057(4) 0.049(4) 0.064(4) 0.015(3) -0.031(3) -0.001(3)
C24 0.041(3) 0.045(3) 0.061(4) 0.013(3) -0.018(3) 0.000(3)
C25 0.037(3) 0.042(3) 0.036(3) 0.005(2) -0.002(2) -0.001(2)
C26 0.040(3) 0.043(3) 0.049(3) 0.013(3) -0.013(3) 0.003(3)
C27 0.057(4) 0.032(3) 0.044(3) -0.002(3) -0.006(3) 0.008(3)
C28 0.032(3) 0.031(3) 0.035(3) -0.002(2) -0.001(2) 0.001(2)
C29 0.036(3) 0.028(3) 0.042(3) -0.003(2) -0.003(2) 0.001(2)
C30 0.027(3) 0.050(3) 0.043(3) -0.006(3) -0.002(2) 0.004(2)
C31 0.045(3) 0.043(3) 0.030(3) -0.005(2) 0.004(2) -0.007(3)
C32 0.036(3) 0.040(3) 0.030(3) -0.002(2) -0.003(2) 0.000(2)
C33 0.030(3) 0.036(3) 0.033(3) 0.005(2) 0.002(2) 0.001(2)
C34 0.025(3) 0.049(3) 0.045(3) -0.010(3) 0.000(2) 0.001(2)

loop_
_atom_type_symbol
_atom_type_description
_atom_type_scat_dispersion_real
_atom_type_scat_dispersion_imag
_atom_type_scat_source
C C 0.0033 0.0016 'International Tables Vol C Tables 4.2.6.8 and 6.1.1.4'
H H 0.0000 0.0000 'International Tables Vol C Tables 4.2.6.8 and 6.1.1.4'
N N 0.0061 0.0033 'International Tables Vol C Tables 4.2.6.8 and 6.1.1.4'
O O 0.0106 0.0060 'International Tables Vol C Tables 4.2.6.8 and 6.1.1.4'
S S 0.1246 0.1234 'International Tables Vol C Tables 4.2.6.8 and 6.1.1.4'
Ni Ni 0.3393 1.1124 'International Tables Vol C Tables 4.2.6.8 and 6.1.1.4'

loop_
_geom_angle_atom_site_label_1
_geom_angle_atom_site_label_2
_geom_angle_atom_site_label_3
_geom_angle
_geom_angle_site_symmetry_1
_geom_angle_site_symmetry_3
_geom_angle_publ_flag
N21 Ni1 N16 99.14(16) . . ?
N21 Ni1 N1 96.89(16) . . ?
N16 Ni1 N1 87.97(14) . . ?
N21 Ni1 N11 96.82(16) . . ?
N16 Ni1 N11 88.64(15) . . ?
N1 Ni1 N11 166.24(15) . . ?
N21 Ni1 N6 97.19(16) . . ?
N16 Ni1 N6 163.57(15) . . ?
N1 Ni1 N6 91.86(15) . . ?
N11 Ni1 N6 87.65(15) . . ?
N21 Ni1 Ni2 178.68(12) . . ?
N16 Ni1 Ni2 82.18(11) . . ?
N1 Ni1 Ni2 83.20(11) . . ?
N11 Ni1 Ni2 83.12(11) . . ?
N6 Ni1 Ni2 81.49(11) . . ?
N2 Ni2 N17 90.43(17) . . ?
N2 Ni2 N12 179.48(17) . . ?
N17 Ni2 N12 89.73(17) . . ?
N2 Ni2 N7 90.05(16) . . ?
N17 Ni2 N7 179.43(17) . . ?
N12 Ni2 N7 89.79(17) . . ?
N2 Ni2 Ni1 90.10(12) . . ?
N17 Ni2 Ni1 89.66(11) . . ?
N12 Ni2 Ni1 89.41(12) . . ?
N7 Ni2 Ni1 90.03(12) . . ?
N2 Ni2 Ni3 90.62(12) . . ?
N17 Ni2 Ni3 89.78(12) . . ?
N12 Ni2 Ni3 89.87(12) . . ?
N7 Ni2 Ni3 90.52(12) . . ?
Ni1 Ni2 Ni3 179.10(3) . . ?
N22 Ni3 N8 98.47(17) . . ?
N22 Ni3 N13 96.88(16) . . ?
N8 Ni3 N13 86.12(15) . . ?
N22 Ni3 N3 98.02(17) . . ?
N8 Ni3 N3 89.14(15) . . ?
N13 Ni3 N3 164.87(16) . . ?
N22 Ni3 N18 95.59(16) . . ?
N8 Ni3 N18 165.31(15) . . ?
N13 Ni3 N18 88.02(15) . . ?
N3 Ni3 N18 93.09(15) . . ?
N22 Ni3 Ni2 177.92(13) . . ?
N8 Ni3 Ni2 83.28(11) . . ?
N13 Ni3 Ni2 82.10(11) . . ?
N3 Ni3 Ni2 83.09(11) . . ?
N18 Ni3 Ni2 82.59(11) . . ?
S2' S2 C34 85.9(12) . . ?
S2 S2' C34 64.4(13) . . ?
C1 N1 C4 117.1(4) . . ?
C1 N1 Ni1 122.2(3) . . ?
C4 N1 Ni1 120.8(3) . . ?
C4 N2 C5 121.5(4) . . ?
C4 N2 Ni2 120.4(3) . . ?
C5 N2 Ni2 118.1(3) . . ?
C8 N3 C5 116.1(4) . . ?
C8 N3 Ni3 122.4(4) . . ?
C5 N3 Ni3 121.5(3) . . ?
C3 N4 C2 116.8(5) . . ?
C6 N5 C7 115.8(5) . . ?
C12 N6 C9 118.3(4) . . ?
C12 N6 Ni1 122.0(3) . . ?
C9 N6 Ni1 119.6(3) . . ?
C12 N7 C13 123.0(4) . . ?
C12 N7 Ni2 117.3(3) . . ?
C13 N7 Ni2 119.1(3) . . ?
C16 N8 C13 117.0(4) . . ?
C16 N8 Ni3 121.5(3) . . ?
C13 N8 Ni3 121.4(3) . . ?
C11 N9 C10 116.5(4) . . ?
C14 N10 C15 116.4(5) . . ?
C17 N11 C20 117.0(4) . . ?
C17 N11 Ni1 122.2(3) . . ?
C20 N11 Ni1 120.8(3) . . ?
C21 N12 C20 122.3(4) . . ?
C21 N12 Ni2 117.8(3) . . ?
C20 N12 Ni2 119.9(3) . . ?
C24 N13 C21 116.3(4) . . ?
C24 N13 Ni3 121.5(3) . . ?
C21 N13 Ni3 121.9(3) . . ?
C19 N14 C18 116.4(4) . . ?
C23 N15 C22 115.8(4) . . ?
C28 N16 C25 117.2(4) . . ?
C28 N16 Ni1 122.0(3) . . ?
C25 N16 Ni1 120.8(3) . . ?
C28 N17 C29 123.0(4) . . ?
C28 N17 Ni2 119.0(3) . . ?
C29 N17 Ni2 118.0(3) . . ?
C32 N18 C29 117.2(4) . . ?
C32 N18 Ni3 122.5(3) . . ?
C29 N18 Ni3 120.2(3) . . ?
C27 N19 C26 115.4(4) . . ?
C30 N20 C31 116.1(4) . . ?
C33 N21 Ni1 165.0(4) . . ?
C34 N22 Ni3 161.0(4) . . ?
N1 C1 C2 121.9(5) . . ?
N4 C2 C1 122.4(5) . . ?
N4 C3 C4 122.8(5) . . ?
N2 C4 N1 116.0(4) . . ?
N2 C4 C3 124.9(5) . . ?
N1 C4 C3 119.0(5) . . ?
N3 C5 N2 116.5(4) . . ?
N3 C5 C6 119.8(5) . . ?
N2 C5 C6 123.6(5) . . ?
N5 C6 C5 123.4(5) . . ?
N5 C7 C8 122.4(5) . . ?
N3 C8 C7 122.1(5) . . ?
N6 C9 C10 121.4(5) . . ?
N9 C10 C9 121.6(5) . . ?
N9 C11 C12 122.9(5) . . ?
N6 C12 N7 116.1(4) . . ?
N6 C12 C11 119.3(4) . . ?
N7 C12 C11 124.3(4) . . ?
N8 C13 N7 117.0(4) . . ?
N8 C13 C14 118.8(5) . . ?
N7 C13 C14 124.0(5) . . ?
N10 C14 C13 123.4(5) . . ?
N10 C15 C16 121.8(5) . . ?
N8 C16 C15 122.4(5) . . ?
N11 C17 C18 121.4(5) . . ?
N14 C18 C17 122.6(5) . . ?
N14 C19 C20 123.2(5) . . ?
N11 C20 N12 115.6(4) . . ?
N11 C20 C19 119.3(4) . . ?
N12 C20 C19 124.9(4) . . ?
N13 C21 N12 115.8(4) . . ?
N13 C21 C22 119.8(4) . . ?
N12 C21 C22 124.2(4) . . ?
N15 C22 C21 122.3(5) . . ?
N15 C23 C24 124.1(5) . . ?
N13 C24 C23 121.6(5) . . ?
N16 C25 C26 122.1(5) . . ?
N19 C26 C25 122.5(5) . . ?
N19 C27 C28 123.4(5) . . ?
N16 C28 N17 116.1(4) . . ?
N16 C28 C27 119.4(4) . . ?
N17 C28 C27 124.3(4) . . ?
N18 C29 N17 116.7(4) . . ?
N18 C29 C30 118.1(4) . . ?
N17 C29 C30 124.9(5) . . ?
N20 C30 C29 124.6(5) . . ?
N20 C31 C32 121.1(4) . . ?
N18 C32 C31 122.8(5) . . ?
N21 C33 S1 178.4(5) . . ?
N22 C34 S2 176.5(5) . . ?
N22 C34 S2' 153.6(10) . . ?
S2 C34 S2' 29.8(8) . . ?

loop_
_geom_bond_atom_site_label_1
_geom_bond_atom_site_label_2
_geom_bond_distance
_geom_bond_site_symmetry_2
_geom_bond_publ_flag
Ni1 N21 1.980(4) . ?
Ni1 N16 2.067(4) . ?
Ni1 N1 2.077(4) . ?
Ni1 N11 2.081(4) . ?
Ni1 N6 2.090(4) . ?
Ni1 Ni2 2.4400(8) . ?
Ni2 N2 1.888(4) . ?
Ni2 N17 1.891(4) . ?
Ni2 N12 1.891(4) . ?
Ni2 N7 1.898(4) . ?
Ni2 Ni3 2.4417(8) . ?
Ni3 N22 1.979(5) . ?
Ni3 N8 2.064(4) . ?
Ni3 N13 2.070(4) . ?
Ni3 N3 2.077(4) . ?
Ni3 N18 2.083(4) . ?
S1 C33 1.611(5) . ?
S2 S2' 0.89(3) . ?
S2 C34 1.621(6) . ?
S2' C34 1.79(2) . ?
N1 C1 1.352(7) . ?
N1 C4 1.373(6) . ?
N2 C4 1.371(6) . ?
N2 C5 1.398(6) . ?
N3 C8 1.330(6) . ?
N3 C5 1.349(6) . ?
N4 C3 1.324(7) . ?
N4 C2 1.345(7) . ?
N5 C6 1.311(7) . ?
N5 C7 1.326(8) . ?
N6 C12 1.334(6) . ?
N6 C9 1.349(6) . ?
N7 C12 1.377(6) . ?
N7 C13 1.394(6) . ?
N8 C16 1.335(6) . ?
N8 C13 1.350(6) . ?
N9 C11 1.321(6) . ?
N9 C10 1.360(7) . ?
N10 C14 1.317(6) . ?
N10 C15 1.330(7) . ?
N11 C17 1.348(6) . ?
N11 C20 1.360(6) . ?
N12 C21 1.381(6) . ?
N12 C20 1.385(6) . ?
N13 C24 1.338(6) . ?
N13 C21 1.347(6) . ?
N14 C19 1.314(6) . ?
N14 C18 1.339(6) . ?
N15 C23 1.311(7) . ?
N15 C22 1.316(6) . ?
N16 C28 1.332(6) . ?
N16 C25 1.353(6) . ?
N17 C28 1.373(6) . ?
N17 C29 1.382(6) . ?
N18 C32 1.335(6) . ?
N18 C29 1.360(6) . ?
N19 C27 1.333(6) . ?
N19 C26 1.339(7) . ?
N20 C30 1.305(6) . ?
N20 C31 1.352(6) . ?
N21 C33 1.176(6) . ?
N22 C34 1.153(6) . ?
C1 C2 1.356(8) . ?
C3 C4 1.407(7) . ?
C5 C6 1.402(7) . ?
C7 C8 1.380(8) . ?
C9 C10 1.375(7) . ?
C11 C12 1.418(6) . ?
C13 C14 1.402(7) . ?
C15 C16 1.363(7) . ?
C17 C18 1.357(7) . ?
C19 C20 1.394(7) . ?
C21 C22 1.406(7) . ?
C23 C24 1.342(8) . ?
C25 C26 1.359(7) . ?
C27 C28 1.410(7) . ?
C29 C30 1.410(7) . ?
C31 C32 1.372(7) . ?
